data_4074525
loop_
_publ_author_name
'Kelly, Bryte V.'
'Tanski, Joseph M.'
'Janak, Kevin E.'
'Parkin, Gerard'

_publ_section_title
;
 C&#x2212;H versus O&#x2212;H Bond Cleavage Reactions of
 Bis(2-hydroxyphenyl)phenylamine, PhN(o-C6H4OH)2:&#x00A0; Synthesis and
 Structural Characterization of Mononuclear and Dinuclear Tungsten
 Aryloxide Complexes Which Exhibit Bidentate, \Tridentate, and
 Tetradentate Coordination Modes
;
_journal_issue 25
_journal_name_full Organometallics
_journal_page_first 5839
_journal_paper_doi 10.1021/om060732l
_journal_volume 25
_journal_year 2006
_chemical_formula_sum 'C27 H40 N O2 P3 W'
_chemical_formula_weight 687.36
_chemical_name_systematic
; 
 ? 
;
_space_group_IT_number 60
_symmetry_cell_setting orthorhombic
_symmetry_space_group_name_Hall '-P 2n 2ab'
_symmetry_space_group_name_H-M 'P b c n'
_atom_sites_solution_hydrogens geom
_atom_sites_solution_primary direct
_atom_sites_solution_secondary difmap
_audit_creation_method SHELXL-97
_cell_angle_alpha 90.00
_cell_angle_beta 90.00
_cell_angle_gamma 90.00
_cell_formula_units_Z 8
_cell_length_a 11.9538(7)
_cell_length_b 24.4189(17)
_cell_length_c 23.5810(16)
_cell_measurement_temperature 243(2)
_cell_volume 6883.3(8)
_computing_cell_refinement 'Bruker SMART'
_computing_data_collection 'Bruker SMART'
_computing_data_reduction 'Bruker SHELXTL'
_computing_molecular_graphics 'Bruker SHELXTL'
_computing_publication_material 'Bruker SHELXTL'
_computing_structure_refinement 'SHELXL-97 (Sheldrick, 1997)'
_computing_structure_solution 'SHELXS-97 (Sheldrick, 1990)'
_diffrn_ambient_temperature 243(2)
_diffrn_measured_fraction_theta_full 0.934
_diffrn_measured_fraction_theta_max 0.934
_diffrn_measurement_device_type 'CCD area detector'
_diffrn_measurement_method 'phi and omega scans'
_diffrn_radiation_monochromator graphite
_diffrn_radiation_source 'fine-focus sealed tube'
_diffrn_radiation_type MoK\a
_diffrn_radiation_wavelength 0.71073
_diffrn_reflns_av_R_equivalents 0.1413
_diffrn_reflns_av_sigmaI/netI 0.1269
_diffrn_reflns_limit_h_max 5
_diffrn_reflns_limit_h_min -15
_diffrn_reflns_limit_k_max 32
_diffrn_reflns_limit_k_min -32
_diffrn_reflns_limit_l_max 30
_diffrn_reflns_limit_l_min -31
_diffrn_reflns_number 45852
_diffrn_reflns_theta_full 28.30
_diffrn_reflns_theta_max 28.30
_diffrn_reflns_theta_min 1.67
_exptl_absorpt_coefficient_mu 3.516
_exptl_absorpt_correction_T_max 0.7200
_exptl_absorpt_correction_T_min 0.6206
_exptl_absorpt_correction_type empirical
_exptl_absorpt_process_details sadabs
_exptl_crystal_colour green
_exptl_crystal_density_diffrn 1.327
_exptl_crystal_density_method 'not measured'
_exptl_crystal_description block
_exptl_crystal_F_000 2752
_exptl_crystal_size_max 0.15
_exptl_crystal_size_mid 0.10
_exptl_crystal_size_min 0.10
_refine_diff_density_max 1.642
_refine_diff_density_min -0.646
_refine_diff_density_rms 0.206
_refine_ls_extinction_coef 0.00040(6)
_refine_ls_extinction_expression Fc^*^=kFc[1+0.001xFc^2^\l^3^/sin(2\q)]^-1/4^
_refine_ls_extinction_method SHELXL
_refine_ls_goodness_of_fit_ref 1.013
_refine_ls_hydrogen_treatment constr
_refine_ls_matrix_type full
_refine_ls_number_parameters 312
_refine_ls_number_reflns 7990
_refine_ls_number_restraints 0
_refine_ls_restrained_S_all 1.013
_refine_ls_R_factor_all 0.1517
_refine_ls_R_factor_gt 0.0599
_refine_ls_shift/su_max 0.001
_refine_ls_shift/su_mean 0.000
_refine_ls_structure_factor_coef Fsqd
_refine_ls_weighting_details 'calc w=1/[\s^2^(Fo^2^)+(0.0920P)^2^+0.0000P] where P=(Fo^2^+2Fc^2^)/3'
_refine_ls_weighting_scheme calc
_refine_ls_wR_factor_gt 0.1586
_refine_ls_wR_factor_ref 0.1892
_reflns_number_gt 4052
_reflns_number_total 7990
_reflns_threshold_expression >2sigma(I)
_cod_data_source_file om060732lsi20060811_114520.cif
_cod_data_source_block wcs10
_cod_depositor_comments
;
The following automatic conversions were performed:

'_symmetry_cell_setting' value 'Orthorhombic' changed to
'orthorhombic' according to
/home/saulius/struct/CIF-dictionaries/cif_core.dic dictionary named
'cif_core.dic' version 2.4.1 from 2010-06-29.

Automatic conversion script
Id: cif_fix_values 1715 2011-07-08 13:25:40Z adriana 
;
_cod_original_sg_symbol_H-M Pbcn
_cod_database_code 4074525

loop_
_symmetry_equiv_pos_as_xyz
'x, y, z'
'-x+1/2, -y+1/2, z+1/2'
'-x, y, -z+1/2'
'x+1/2, -y+1/2, -z'
'-x, -y, -z'
'x-1/2, y-1/2, -z-1/2'
'x, -y, z-1/2'
'-x-1/2, y-1/2, z'

loop_
_atom_site_label
_atom_site_type_symbol
_atom_site_fract_x
_atom_site_fract_y
_atom_site_fract_z
_atom_site_U_iso_or_equiv
_atom_site_adp_type
_atom_site_occupancy
_atom_site_symmetry_multiplicity
_atom_site_calc_flag
_atom_site_refinement_flags
W W 0.73267(3) 0.356661(17) 0.077273(18) 0.03222(16) Uani 1 1 d .
H1 H 0.752(8) 0.408(5) 0.130(6) 0.08(4) Uiso 1 1 d .
P1 P 0.5623(2) 0.40400(13) 0.10618(15) 0.0426(8) Uani 1 1 d .
P2 P 0.7852(2) 0.43445(13) 0.01485(16) 0.0525(9) Uani 1 1 d .
P3 P 0.7828(3) 0.32842(15) 0.17648(14) 0.0542(9) Uani 1 1 d .
O1 O 0.6444(5) 0.2829(3) 0.0919(3) 0.0389(19) Uani 1 1 d .
O2 O 0.6506(5) 0.3428(3) -0.0016(3) 0.0364(18) Uani 1 1 d .
N1 N 0.8374(6) 0.2917(3) 0.0333(4) 0.033(2) Uani 1 1 d .
C1 C 0.4490(9) 0.3954(6) 0.0538(6) 0.063(4) Uani 1 1 d .
H1A H 0.3829 0.4147 0.0668 0.094 Uiso 1 1 calc R
H1B H 0.4319 0.3568 0.0496 0.094 Uiso 1 1 calc R
H1C H 0.4727 0.4102 0.0176 0.094 Uiso 1 1 calc R
C2 C 0.4887(12) 0.3826(7) 0.1710(6) 0.100(6) Uani 1 1 d .
H2A H 0.4231 0.4054 0.1764 0.151 Uiso 1 1 calc R
H2B H 0.5383 0.3865 0.2033 0.151 Uiso 1 1 calc R
H2C H 0.4660 0.3446 0.1674 0.151 Uiso 1 1 calc R
C3 C 0.5626(11) 0.4773(6) 0.1158(7) 0.093(6) Uani 1 1 d .
H3A H 0.4886 0.4894 0.1272 0.140 Uiso 1 1 calc R
H3B H 0.5829 0.4950 0.0804 0.140 Uiso 1 1 calc R
H3C H 0.6164 0.4871 0.1449 0.140 Uiso 1 1 calc R
C4 C 0.6753(10) 0.4616(6) -0.0315(7) 0.079(5) Uani 1 1 d .
H4A H 0.7051 0.4916 -0.0538 0.119 Uiso 1 1 calc R
H4B H 0.6135 0.4746 -0.0086 0.119 Uiso 1 1 calc R
H4C H 0.6493 0.4329 -0.0566 0.119 Uiso 1 1 calc R
C5 C 0.8986(10) 0.4238(6) -0.0368(7) 0.080(5) Uani 1 1 d .
H5A H 0.9104 0.4572 -0.0582 0.120 Uiso 1 1 calc R
H5B H 0.8783 0.3944 -0.0624 0.120 Uiso 1 1 calc R
H5C H 0.9669 0.4142 -0.0169 0.120 Uiso 1 1 calc R
C6 C 0.8365(11) 0.4984(5) 0.0497(7) 0.080(5) Uani 1 1 d .
H6A H 0.8541 0.5255 0.0209 0.120 Uiso 1 1 calc R
H6B H 0.9031 0.4903 0.0716 0.120 Uiso 1 1 calc R
H6C H 0.7789 0.5127 0.0746 0.120 Uiso 1 1 calc R
C7 C 0.8198(14) 0.3834(7) 0.2249(6) 0.098(6) Uani 1 1 d .
H7A H 0.8375 0.3681 0.2618 0.146 Uiso 1 1 calc R
H7B H 0.7572 0.4085 0.2285 0.146 Uiso 1 1 calc R
H7C H 0.8843 0.4029 0.2103 0.146 Uiso 1 1 calc R
C8 C 0.6776(12) 0.2908(6) 0.2163(6) 0.081(5) Uani 1 1 d .
H8A H 0.7064 0.2823 0.2537 0.122 Uiso 1 1 calc R
H8B H 0.6597 0.2571 0.1966 0.122 Uiso 1 1 calc R
H8C H 0.6107 0.3130 0.2199 0.122 Uiso 1 1 calc R
C9 C 0.8993(10) 0.2819(6) 0.1862(6) 0.078(5) Uani 1 1 d .
H9A H 0.9093 0.2746 0.2263 0.118 Uiso 1 1 calc R
H9B H 0.9668 0.2984 0.1710 0.118 Uiso 1 1 calc R
H9C H 0.8842 0.2479 0.1664 0.118 Uiso 1 1 calc R
C11 C 0.7029(8) 0.2369(5) 0.0854(5) 0.038(3) Uani 1 1 d .
C12 C 0.8093(8) 0.2387(4) 0.0587(5) 0.035(3) Uani 1 1 d .
C13 C 0.8780(9) 0.1928(5) 0.0552(5) 0.046(3) Uani 1 1 d .
H13A H 0.9473 0.1946 0.0366 0.055 Uiso 1 1 calc R
C14 C 0.8417(11) 0.1442(5) 0.0800(5) 0.055(3) Uani 1 1 d .
H14A H 0.8887 0.1133 0.0805 0.066 Uiso 1 1 calc R
C15 C 0.7364(11) 0.1416(5) 0.1039(6) 0.059(3) Uani 1 1 d .
H15A H 0.7110 0.1080 0.1185 0.071 Uiso 1 1 calc R
C16 C 0.6684(9) 0.1860(5) 0.1070(5) 0.050(3) Uani 1 1 d .
H16A H 0.5974 0.1826 0.1238 0.060 Uiso 1 1 calc R
C21 C 0.8125(7) 0.2911(4) -0.0271(5) 0.034(2) Uani 1 1 d .
C22 C 0.7106(7) 0.3178(4) -0.0411(5) 0.035(2) Uani 1 1 d .
C23 C 0.6792(9) 0.3174(5) -0.0969(5) 0.049(3) Uani 1 1 d .
H23A H 0.6107 0.3330 -0.1080 0.059 Uiso 1 1 calc R
C24 C 0.7471(10) 0.2944(6) -0.1360(6) 0.068(4) Uani 1 1 d .
H24A H 0.7250 0.2955 -0.1742 0.082 Uiso 1 1 calc R
C25 C 0.8465(9) 0.2694(5) -0.1228(5) 0.052(3) Uani 1 1 d .
H25A H 0.8908 0.2536 -0.1514 0.062 Uiso 1 1 calc R
C26 C 0.8795(9) 0.2680(5) -0.0680(5) 0.043(3) Uani 1 1 d .
H26A H 0.9477 0.2515 -0.0580 0.052 Uiso 1 1 calc R
C31 C 0.9124(8) 0.3646(5) 0.0825(5) 0.053(4) Uani 1 1 d .
C32 C 0.9422(8) 0.3193(5) 0.0522(5) 0.038(3) Uani 1 1 d .
C33 C 1.0519(7) 0.3026(5) 0.0395(5) 0.045(3) Uani 1 1 d .
H33A H 1.0665 0.2713 0.0174 0.054 Uiso 1 1 calc R
C34 C 1.1367(9) 0.3343(6) 0.0610(6) 0.064(4) Uani 1 1 d .
H34A H 1.2116 0.3249 0.0539 0.077 Uiso 1 1 calc R
C35 C 1.1116(9) 0.3800(6) 0.0931(6) 0.067(4) Uani 1 1 d .
H35A H 1.1702 0.4014 0.1077 0.080 Uiso 1 1 calc R
C36 C 1.0005(8) 0.3950(5) 0.1042(7) 0.062(4) Uani 1 1 d .
H36A H 0.9857 0.4260 0.1266 0.074 Uiso 1 1 calc R

loop_
_atom_site_aniso_label
_atom_site_aniso_U_11
_atom_site_aniso_U_22
_atom_site_aniso_U_33
_atom_site_aniso_U_23
_atom_site_aniso_U_13
_atom_site_aniso_U_12
W 0.0246(2) 0.0330(2) 0.0390(3) -0.0053(2) -0.00228(18) 0.00200(17)
P1 0.0341(14) 0.0427(19) 0.051(2) -0.0095(16) 0.0015(14) 0.0050(13)
P2 0.0417(16) 0.0366(18) 0.079(3) 0.0043(17) 0.0054(16) -0.0038(14)
P3 0.0531(18) 0.068(2) 0.0414(19) -0.0107(18) -0.0135(15) 0.0178(17)
O1 0.028(3) 0.035(4) 0.054(5) 0.001(4) 0.007(3) 0.003(3)
O2 0.025(3) 0.049(5) 0.035(4) -0.002(4) -0.005(3) 0.005(3)
N1 0.027(4) 0.037(5) 0.036(5) 0.000(4) -0.003(4) 0.002(4)
C1 0.036(6) 0.097(12) 0.056(9) -0.014(8) -0.009(6) 0.014(7)
C2 0.091(11) 0.151(16) 0.059(11) 0.018(11) 0.032(9) 0.058(11)
C3 0.064(8) 0.070(11) 0.146(16) -0.056(11) -0.014(10) 0.021(8)
C4 0.068(9) 0.069(10) 0.101(13) 0.037(9) 0.000(9) -0.007(8)
C5 0.063(8) 0.069(10) 0.107(13) 0.038(10) 0.029(8) 0.002(7)
C6 0.075(9) 0.054(9) 0.112(13) 0.009(9) 0.002(9) -0.026(8)
C7 0.109(12) 0.119(14) 0.064(11) -0.053(10) -0.014(10) 0.011(11)
C8 0.101(11) 0.098(12) 0.045(9) 0.022(9) 0.001(8) 0.020(10)
C9 0.071(9) 0.106(13) 0.058(10) 0.001(9) -0.020(7) 0.028(9)
C11 0.034(5) 0.039(6) 0.040(7) -0.006(5) -0.003(5) -0.006(5)
C12 0.034(5) 0.031(6) 0.040(7) -0.003(5) -0.004(5) -0.004(5)
C13 0.040(6) 0.040(7) 0.057(8) -0.010(6) -0.003(5) 0.013(5)
C14 0.064(8) 0.041(7) 0.060(8) 0.001(7) -0.011(7) 0.017(6)
C15 0.077(9) 0.043(7) 0.058(8) 0.006(7) 0.003(7) 0.010(7)
C16 0.050(7) 0.054(8) 0.045(8) 0.005(7) 0.003(6) -0.013(6)
C21 0.025(4) 0.040(7) 0.038(7) -0.001(5) 0.002(5) -0.004(4)
C22 0.032(5) 0.041(6) 0.032(6) 0.000(5) -0.002(5) -0.002(5)
C23 0.042(6) 0.065(9) 0.041(7) -0.009(7) -0.004(5) 0.012(6)
C24 0.073(9) 0.086(11) 0.045(8) -0.002(8) -0.011(7) -0.003(8)
C25 0.044(6) 0.067(9) 0.046(8) -0.014(7) 0.003(6) 0.009(6)
C26 0.037(6) 0.048(7) 0.044(8) -0.007(6) 0.002(5) 0.000(5)
C31 0.023(5) 0.065(9) 0.072(9) -0.023(8) -0.005(5) 0.002(5)
C32 0.031(5) 0.041(7) 0.043(7) -0.010(6) -0.006(5) 0.008(5)
C33 0.022(5) 0.053(8) 0.062(8) -0.013(6) 0.007(5) 0.004(5)
C34 0.028(6) 0.067(9) 0.096(12) -0.028(8) 0.010(6) -0.008(6)
C35 0.034(6) 0.064(9) 0.103(13) -0.022(8) -0.028(7) -0.023(6)
C36 0.032(6) 0.060(9) 0.093(11) -0.036(8) -0.013(6) 0.004(6)

loop_
_atom_type_symbol
_atom_type_description
_atom_type_scat_dispersion_real
_atom_type_scat_dispersion_imag
_atom_type_scat_source
C C 0.0033 0.0016 'International Tables Vol C Tables 4.2.6.8 and 6.1.1.4'
H H 0.0000 0.0000 'International Tables Vol C Tables 4.2.6.8 and 6.1.1.4'
N N 0.0061 0.0033 'International Tables Vol C Tables 4.2.6.8 and 6.1.1.4'
O O 0.0106 0.0060 'International Tables Vol C Tables 4.2.6.8 and 6.1.1.4'
P P 0.1023 0.0942 'International Tables Vol C Tables 4.2.6.8 and 6.1.1.4'
W W -0.8490 6.8722 'International Tables Vol C Tables 4.2.6.8 and 6.1.1.4'

loop_
_geom_angle_atom_site_label_1
_geom_angle_atom_site_label_2
_geom_angle_atom_site_label_3
_geom_angle
H1 W O1 123(4)
H1 W O2 142(4)
O1 W O2 77.1(3)
H1 W C31 76(3)
O1 W C31 124.3(4)
O2 W C31 121.5(4)
H1 W N1 137(3)
O1 W N1 75.8(3)
O2 W N1 75.2(3)
C31 W N1 62.7(4)
H1 W P1 65(3)
O1 W P1 86.62(19)
O2 W P1 86.28(19)
C31 W P1 140.5(3)
N1 W P1 156.8(2)
H1 W P2 81(4)
O1 W P2 150.9(2)
O2 W P2 73.8(2)
C31 W P2 73.4(4)
N1 W P2 97.1(2)
P1 W P2 90.82(10)
H1 W P3 61(4)
O1 W P3 74.5(2)
O2 W P3 151.6(2)
C31 W P3 74.6(4)
N1 W P3 95.9(2)
P1 W P3 93.95(11)
P2 W P3 134.57(12)
C3 P1 C2 100.3(8)
C3 P1 C1 101.4(6)
C2 P1 C1 99.9(7)
C3 P1 W 120.2(5)
C2 P1 W 119.8(5)
C1 P1 W 111.9(4)
C4 P2 C5 100.6(7)
C4 P2 C6 101.2(7)
C5 P2 C6 99.6(6)
C4 P2 W 116.7(4)
C5 P2 W 118.0(4)
C6 P2 W 117.5(5)
C9 P3 C7 101.3(7)
C9 P3 C8 98.6(7)
C7 P3 C8 102.5(7)
C9 P3 W 118.2(5)
C7 P3 W 116.1(6)
C8 P3 W 117.1(5)
C11 O1 W 115.9(6)
C22 O2 W 116.0(6)
C21 N1 C12 110.2(8)
C21 N1 C32 118.0(8)
C12 N1 C32 118.0(8)
C21 N1 W 109.9(6)
C12 N1 W 107.7(6)
C32 N1 W 90.6(5)
O1 C11 C16 123.4(10)
O1 C11 C12 119.6(9)
C16 C11 C12 116.9(10)
C13 C12 C11 121.9(10)
C13 C12 N1 123.5(9)
C11 C12 N1 114.5(9)
C12 C13 C14 118.6(11)
C15 C14 C13 119.6(11)
C16 C15 C14 122.2(12)
C15 C16 C11 120.7(11)
C26 C21 C22 121.6(10)
C26 C21 N1 124.9(9)
C22 C21 N1 113.5(9)
O2 C22 C23 122.1(9)
O2 C22 C21 120.7(9)
C23 C22 C21 117.1(10)
C24 C23 C22 119.6(11)
C23 C24 C25 123.5(12)
C26 C25 C24 118.7(11)
C25 C26 C21 119.4(10)
C32 C31 C36 115.4(9)
C32 C31 W 99.0(7)
C36 C31 W 145.5(9)
C31 C32 C33 126.2(10)
C31 C32 N1 107.7(8)
C33 C32 N1 126.1(9)
C34 C33 C32 116.5(10)
C33 C34 C35 119.9(10)
C34 C35 C36 121.3(10)
C31 C36 C35 120.7(11)

loop_
_geom_bond_atom_site_label_1
_geom_bond_atom_site_label_2
_geom_bond_distance
W H1 1.78(13)
W O1 2.115(7)
W O2 2.129(7)
W C31 2.161(10)
W N1 2.271(8)
W P1 2.439(3)
W P2 2.484(3)
W P3 2.511(3)
P1 C3 1.805(14)
P1 C2 1.838(14)
P1 C1 1.844(11)
P2 C4 1.833(13)
P2 C5 1.840(13)
P2 C6 1.868(13)
P3 C9 1.812(12)
P3 C7 1.817(14)
P3 C8 1.818(14)
O1 C11 1.333(12)
O2 C22 1.325(12)
N1 C21 1.455(13)
N1 C12 1.464(13)
N1 C32 1.490(12)
C11 C16 1.406(15)
C11 C12 1.420(14)
C12 C13 1.391(14)
C13 C14 1.393(16)
C14 C15 1.381(18)
C15 C16 1.357(16)
C21 C26 1.374(14)
C21 C22 1.421(13)
C22 C23 1.369(15)
C23 C24 1.350(16)
C24 C25 1.370(16)
C25 C26 1.352(15)
C31 C32 1.364(15)
C31 C36 1.387(15)
C32 C33 1.406(12)
C33 C34 1.372(14)
C34 C35 1.381(17)
C35 C36 1.403(16)
